data_4037158
loop_
_publ_author_name
'Kuriyama, Masami'
'Hamaguchi, Norihisa'
'Yano, Gemba'
'Tsukuda, Kotaro'
'Sato, Kanako'
'Onomura, Osamu'

_publ_section_title
;
 Deuterodechlorination of Aryl/Heteroaryl Chlorides Catalyzed by a
 Palladium/Unsymmetrical NHC System.
;
_journal_issue 19
_journal_name_full 'The Journal of organic chemistry'
_journal_page_first 8934
_journal_page_last 8946
_journal_paper_doi 10.1021/acs.joc.6b01609
_journal_volume 81
_journal_year 2016
_chemical_formula_moiety 'C52 H46 Cl2 F6 N2 Pd Sb'
_chemical_formula_sum 'C52 H46 Cl2 F6 N2 Pd Sb'
_chemical_formula_weight 1112.00
_space_group_crystal_system monoclinic
_space_group_IT_number 14
_space_group_name_Hall '-P 2ybc'
_space_group_name_H-M_alt 'P 1 21/c 1'
_atom_sites_solution_hydrogens geom
_atom_sites_solution_primary direct
_atom_sites_solution_secondary difmap
_cell_angle_alpha 90.0000
_cell_angle_beta 92.128(3)
_cell_angle_gamma 90.0000
_cell_formula_units_Z 4
_cell_length_a 14.091(2)
_cell_length_b 12.527(2)
_cell_length_c 27.256(4)
_cell_measurement_reflns_used 11476
_cell_measurement_temperature 93
_cell_measurement_theta_max 27.50
_cell_measurement_theta_min 1.80
_cell_volume 4807.9(12)
_computing_cell_refinement 'CrystalClear-SM Expert 2.0 r16'
_computing_data_collection 'CrystalClear-SM Expert 2.0 r16 (Rigaku, 2014)'
_computing_data_reduction 'CrystalClear-SM Expert 2.0 r16'
_computing_molecular_graphics 'CrystalStructure 4.2'
_computing_publication_material 'CrystalStructure 4.2 (Rigaku, 2015)'
_computing_structure_refinement 'SHELXL97 (Sheldrick, 2008)'
_computing_structure_solution 'Il Milione (Burla, et al., 2007)'
_diffrn_ambient_temperature 93
_diffrn_detector_area_resol_mean 7.111
_diffrn_measured_fraction_theta_full 0.997
_diffrn_measured_fraction_theta_max 0.997
_diffrn_measurement_device_type 'Rigaku Saturn724'
_diffrn_measurement_method \w
_diffrn_radiation_type 'Mo K\a'
_diffrn_radiation_wavelength 0.71075
_diffrn_reflns_av_R_equivalents 0.0542
_diffrn_reflns_Laue_measured_fraction_full 0.000
_diffrn_reflns_Laue_measured_fraction_max 0.000
_diffrn_reflns_limit_h_max 18
_diffrn_reflns_limit_h_min -14
_diffrn_reflns_limit_k_max 13
_diffrn_reflns_limit_k_min -16
_diffrn_reflns_limit_l_max 35
_diffrn_reflns_limit_l_min -35
_diffrn_reflns_number 39310
_diffrn_reflns_point_group_measured_fraction_full 0.000
_diffrn_reflns_point_group_measured_fraction_max 0.000
_diffrn_reflns_theta_full 27.480
_diffrn_reflns_theta_max 27.480
_diffrn_reflns_theta_min 1.789
_diffrn_standards_number 0
_exptl_absorpt_coefficient_mu 1.107
_exptl_absorpt_correction_T_max 0.967
_exptl_absorpt_correction_T_min 0.856
_exptl_absorpt_correction_type multi-scan
_exptl_absorpt_process_details 'REQAB (Rigaku, 1998)'
_exptl_crystal_colour colorless
_exptl_crystal_density_diffrn 1.536
_exptl_crystal_density_method 'not measured'
_exptl_crystal_description prism
_exptl_crystal_F_000 2228.00
_exptl_crystal_size_max 0.130
_exptl_crystal_size_mid 0.120
_exptl_crystal_size_min 0.030
_refine_diff_density_max 1.45
_refine_diff_density_min -1.48
_refine_ls_extinction_method none
_refine_ls_goodness_of_fit_ref 1.072
_refine_ls_hydrogen_treatment constr
_refine_ls_number_parameters 587
_refine_ls_number_reflns 11009
_refine_ls_number_restraints 0
_refine_ls_R_factor_all 0.0813
_refine_ls_R_factor_gt 0.0638
_refine_ls_shift/su_max 0.001
_refine_ls_structure_factor_coef Fsqd
_refine_ls_weighting_details 'w = 1/[\s^2^(Fo^2^)+(0.0533P)^2^+17.9699P] where P=(Fo^2^+2Fc^2^)/3'
_refine_ls_weighting_scheme calc
_refine_ls_wR_factor_gt 0.1344
_refine_ls_wR_factor_ref 0.1451
_reflns_number_gt 8949
_reflns_number_total 11009
_reflns_threshold_expression F^2^>2.0\s(F^2^)
_cod_data_source_file jo6b01609_si_002.cif
_cod_data_source_block 1619b_Complex#2
_cod_database_code 4037158

loop_
_space_group_symop_id
_space_group_symop_operation_xyz
1 +X,+Y,+Z
2 -X,1/2+Y,1/2-Z
3 -X,-Y,-Z
4 +X,-1/2-Y,-1/2+Z

loop_
_atom_site_label
_atom_site_type_symbol
_atom_site_fract_x
_atom_site_fract_y
_atom_site_fract_z
_atom_site_U_iso_or_equiv
_atom_site_adp_type
_atom_site_occupancy
_atom_site_symmetry_multiplicity
_atom_site_calc_flag
_atom_site_refinement_flags
Sb1 Sb -0.00494(2) 0.28569(3) 0.367982(14) 0.02664(11) Uani 1 1 d .
Pd1 Pd 0.11352(3) 0.16654(3) 0.631275(14) 0.01995(10) Uani 1 1 d .
Cl1 Cl -0.3488(2) 0.3481(2) 0.35727(11) 0.1084(11) Uani 1 1 d .
Cl2 Cl -0.3350(2) 0.2656(4) 0.25864(14) 0.1604(19) Uani 1 1 d .
F1 F 0.0733(3) 0.1688(3) 0.38139(15) 0.0473(9) Uani 1 1 d .
F2 F -0.1085(3) 0.2088(3) 0.39021(16) 0.0499(10) Uani 1 1 d .
F3 F -0.0848(2) 0.4035(3) 0.35706(16) 0.0517(10) Uani 1 1 d .
F4 F 0.0994(2) 0.3611(3) 0.34580(18) 0.0573(12) Uani 1 1 d .
F5 F 0.0212(3) 0.3383(4) 0.43144(16) 0.0653(12) Uani 1 1 d .
F6 F -0.0327(3) 0.2358(4) 0.30504(14) 0.0622(12) Uani 1 1 d .
N1 N 0.1380(3) 0.3506(3) 0.56664(15) 0.0196(8) Uani 1 1 d .
N2 N 0.2790(3) 0.2909(3) 0.57963(14) 0.0160(8) Uani 1 1 d .
C1 C 0.0563(4) 0.0587(6) 0.6879(3) 0.0488(19) Uani 1 1 d .
C2A C 0.1439(5) 0.0265(6) 0.6761(3) 0.0332(17) Uani 0.75 1 d P
C3 C 0.2231(4) 0.0946(4) 0.6753(2) 0.0291(12) Uani 1 1 d .
C4 C 0.1869(3) 0.2715(4) 0.58975(17) 0.0177(9) Uani 1 1 d .
C5 C 0.1976(3) 0.4202(4) 0.54257(18) 0.0214(10) Uani 1 1 d .
C6 C 0.2876(3) 0.3831(4) 0.55096(17) 0.0181(9) Uani 1 1 d .
C7 C 0.1607(4) 0.5115(4) 0.5131(2) 0.0314(12) Uani 1 1 d .
H7A H 0.1232 0.4848 0.4847 0.038 Uiso 1 1 calc R
H7B H 0.2140 0.5540 0.5017 0.038 Uiso 1 1 calc R
H7C H 0.1206 0.5562 0.5333 0.038 Uiso 1 1 calc R
C8 C 0.3794(3) 0.4266(4) 0.53461(18) 0.0222(10) Uani 1 1 d .
H8A H 0.3951 0.4917 0.5531 0.027 Uiso 1 1 calc R
H8B H 0.3739 0.4433 0.4995 0.027 Uiso 1 1 calc R
H8C H 0.4296 0.3735 0.5405 0.027 Uiso 1 1 calc R
C9 C 0.0344(3) 0.3583(4) 0.5674(2) 0.0287(12) Uani 1 1 d .
H9A H 0.0086 0.3615 0.5331 0.034 Uiso 1 1 calc R
H9B H 0.0173 0.4258 0.5837 0.034 Uiso 1 1 calc R
C10 C -0.0127(3) 0.2662(4) 0.5935(2) 0.0249(11) Uani 1 1 d .
C11 C -0.0283(4) 0.1687(4) 0.5680(2) 0.0295(12) Uani 1 1 d .
C12 C -0.0946(4) 0.0962(5) 0.5862(2) 0.0345(13) Uani 1 1 d .
H12 H -0.1041 0.0299 0.5699 0.041 Uiso 1 1 calc R
C13 C -0.1463(4) 0.1182(5) 0.6271(2) 0.0349(14) Uani 1 1 d .
C14 C -0.1278(4) 0.2123(5) 0.6520(2) 0.0366(14) Uani 1 1 d .
H14 H -0.1622 0.2272 0.6805 0.044 Uiso 1 1 calc R
C15 C -0.0614(4) 0.2859(5) 0.6373(2) 0.0357(14) Uani 1 1 d .
C16 C 0.0149(4) 0.1450(5) 0.5195(2) 0.0360(13) Uani 1 1 d .
H16A H -0.0354 0.1412 0.4938 0.043 Uiso 1 1 calc R
H16B H 0.0486 0.0766 0.5215 0.043 Uiso 1 1 calc R
H16C H 0.0597 0.2018 0.5117 0.043 Uiso 1 1 calc R
C17 C -0.2203(4) 0.0424(6) 0.6448(3) 0.0502(18) Uani 1 1 d .
H17A H -0.2826 0.0773 0.6431 0.060 Uiso 1 1 calc R
H17B H -0.2044 0.0220 0.6789 0.060 Uiso 1 1 calc R
H17C H -0.2221 -0.0215 0.6241 0.060 Uiso 1 1 calc R
C18 C -0.0462(5) 0.3878(5) 0.6662(3) 0.055(2) Uani 1 1 d .
H18A H -0.0599 0.3750 0.7007 0.066 Uiso 1 1 calc R
H18B H -0.0888 0.4433 0.6528 0.066 Uiso 1 1 calc R
H18C H 0.0198 0.4111 0.6638 0.066 Uiso 1 1 calc R
C19 C 0.3545(3) 0.2180(4) 0.59471(16) 0.0150(9) Uani 1 1 d .
C20 C 0.4151(3) 0.2440(4) 0.63434(16) 0.0169(9) Uani 1 1 d .
C21 C 0.4756(3) 0.1647(4) 0.65280(16) 0.0177(9) Uani 1 1 d .
H21 H 0.5174 0.1805 0.6800 0.021 Uiso 1 1 calc R
C22 C 0.4766(3) 0.0630(4) 0.63259(17) 0.0180(9) Uani 1 1 d .
C23 C 0.4204(3) 0.0422(4) 0.59040(16) 0.0148(9) Uani 1 1 d .
H23 H 0.4239 -0.0258 0.5751 0.018 Uiso 1 1 calc R
C24 C 0.3590(3) 0.1196(4) 0.57028(16) 0.0153(9) Uani 1 1 d .
C25 C 0.5349(3) -0.0263(4) 0.65578(17) 0.0209(10) Uani 1 1 d .
H25A H 0.5793 0.0032 0.6807 0.025 Uiso 1 1 calc R
H25B H 0.5704 -0.0627 0.6305 0.025 Uiso 1 1 calc R
H25C H 0.4926 -0.0775 0.6712 0.025 Uiso 1 1 calc R
C26 C 0.4104(3) 0.3535(4) 0.65893(17) 0.0192(10) Uani 1 1 d .
H26 H 0.3787 0.4024 0.6344 0.023 Uiso 1 1 calc R
C27 C 0.5100(3) 0.4004(4) 0.67040(17) 0.0186(9) Uani 1 1 d .
C28 C 0.5836(3) 0.3844(4) 0.63860(19) 0.0230(10) Uani 1 1 d .
H28 H 0.5728 0.3421 0.6100 0.028 Uiso 1 1 calc R
C29 C 0.6730(4) 0.4294(4) 0.6479(2) 0.0278(11) Uani 1 1 d .
H29 H 0.7227 0.4165 0.6261 0.033 Uiso 1 1 calc R
C30 C 0.6891(4) 0.4928(5) 0.6888(2) 0.0317(12) Uani 1 1 d .
H30 H 0.7499 0.5236 0.6954 0.038 Uiso 1 1 calc R
C31 C 0.6156(4) 0.5113(4) 0.7204(2) 0.0332(13) Uani 1 1 d .
H31 H 0.6263 0.5550 0.7486 0.040 Uiso 1 1 calc R
C32 C 0.5268(4) 0.4662(4) 0.71109(19) 0.0281(11) Uani 1 1 d .
H32 H 0.4769 0.4803 0.7327 0.034 Uiso 1 1 calc R
C33 C 0.3459(4) 0.3479(4) 0.70209(18) 0.0238(11) Uani 1 1 d .
C34 C 0.3736(5) 0.2940(4) 0.7449(2) 0.0367(14) Uani 1 1 d .
H34 H 0.4357 0.2648 0.7486 0.044 Uiso 1 1 calc R
C35 C 0.3096(6) 0.2832(5) 0.7823(2) 0.052(2) Uani 1 1 d .
H35 H 0.3285 0.2456 0.8113 0.063 Uiso 1 1 calc R
C36 C 0.2206(6) 0.3252(7) 0.7782(3) 0.062(2) Uani 1 1 d .
H36 H 0.1777 0.3167 0.8039 0.075 Uiso 1 1 calc R
C37 C 0.1934(5) 0.3804(6) 0.7361(3) 0.059(2) Uani 1 1 d .
H37 H 0.1316 0.4108 0.7332 0.071 Uiso 1 1 calc R
C38 C 0.2550(4) 0.3918(5) 0.6983(2) 0.0357(14) Uani 1 1 d .
H38 H 0.2353 0.4297 0.6695 0.043 Uiso 1 1 calc R
C39 C 0.3016(3) 0.1008(4) 0.52235(16) 0.0168(9) Uani 1 1 d .
H39 H 0.2347 0.1225 0.5283 0.020 Uiso 1 1 calc R
C40 C 0.3376(3) 0.1748(4) 0.48236(16) 0.0185(9) Uani 1 1 d .
C41 C 0.4354(3) 0.1881(4) 0.47641(18) 0.0217(10) Uani 1 1 d .
H41 H 0.4794 0.1511 0.4975 0.026 Uiso 1 1 calc R
C42 C 0.4686(4) 0.2547(4) 0.44008(18) 0.0253(11) Uani 1 1 d .
H42 H 0.5350 0.2624 0.4362 0.030 Uiso 1 1 calc R
C43 C 0.4044(4) 0.3103(4) 0.40912(19) 0.0295(12) Uani 1 1 d .
H43 H 0.4270 0.3568 0.3846 0.035 Uiso 1 1 calc R
C44 C 0.3077(4) 0.2971(4) 0.41455(18) 0.0284(12) Uani 1 1 d .
H44 H 0.2638 0.3344 0.3935 0.034 Uiso 1 1 calc R
C45 C 0.2747(4) 0.2293(4) 0.45078(17) 0.0217(10) Uani 1 1 d .
H45 H 0.2082 0.2201 0.4539 0.026 Uiso 1 1 calc R
C46 C 0.2987(3) -0.0168(4) 0.50661(17) 0.0178(9) Uani 1 1 d .
C47 C 0.2458(3) -0.0890(4) 0.53287(18) 0.0231(10) Uani 1 1 d .
H47 H 0.2112 -0.0649 0.5600 0.028 Uiso 1 1 calc R
C48 C 0.2430(4) -0.1961(4) 0.5198(2) 0.0285(12) Uani 1 1 d .
H48 H 0.2067 -0.2448 0.5381 0.034 Uiso 1 1 calc R
C49 C 0.2930(4) -0.2325(4) 0.4800(2) 0.0286(12) Uani 1 1 d .
H49 H 0.2912 -0.3059 0.4712 0.034 Uiso 1 1 calc R
C50 C 0.3451(4) -0.1612(4) 0.4536(2) 0.0290(12) Uani 1 1 d .
H50 H 0.3790 -0.1853 0.4262 0.035 Uiso 1 1 calc R
C51 C 0.3483(3) -0.0532(4) 0.46692(18) 0.0220(10) Uani 1 1 d .
H51 H 0.3848 -0.0046 0.4486 0.026 Uiso 1 1 calc R
C52 C -0.2756(6) 0.3099(8) 0.3089(3) 0.073(3) Uani 1 1 d .
C2B C 0.1389(12) 0.0881(15) 0.7011(6) 0.014(3) Uiso 0.25 1 d P

loop_
_atom_site_aniso_label
_atom_site_aniso_U_11
_atom_site_aniso_U_22
_atom_site_aniso_U_33
_atom_site_aniso_U_23
_atom_site_aniso_U_13
_atom_site_aniso_U_12
Sb1 0.02145(19) 0.0246(2) 0.0342(2) -0.00182(15) 0.00441(14) -0.00022(14)
Pd1 0.01575(19) 0.01706(19) 0.0270(2) 0.00568(15) 0.00069(14) -0.00016(14)
Cl1 0.116(2) 0.114(2) 0.099(2) 0.0358(17) 0.0662(18) 0.0325(18)
Cl2 0.088(2) 0.259(5) 0.131(3) -0.116(3) -0.045(2) 0.010(3)
F1 0.041(2) 0.033(2) 0.069(3) 0.0046(18) 0.0043(18) 0.0075(16)
F2 0.038(2) 0.042(2) 0.072(3) 0.0089(19) 0.0250(19) -0.0037(16)
F3 0.0294(19) 0.037(2) 0.088(3) 0.010(2) -0.0028(19) 0.0048(15)
F4 0.0286(19) 0.037(2) 0.107(4) 0.013(2) 0.017(2) -0.0017(16)
F5 0.072(3) 0.065(3) 0.057(3) -0.024(2) -0.007(2) 0.008(2)
F6 0.077(3) 0.074(3) 0.035(2) -0.005(2) 0.001(2) -0.009(2)
N1 0.0156(19) 0.014(2) 0.029(2) 0.0049(16) -0.0001(16) 0.0008(15)
N2 0.0167(19) 0.0138(19) 0.0174(19) -0.0004(15) -0.0007(15) -0.0004(15)
C1 0.026(3) 0.057(4) 0.064(4) 0.047(4) 0.004(3) -0.002(3)
C2A 0.036(4) 0.027(4) 0.037(4) 0.021(3) -0.004(3) 0.002(3)
C3 0.024(3) 0.032(3) 0.031(3) 0.017(2) -0.006(2) 0.002(2)
C4 0.017(2) 0.015(2) 0.022(2) -0.0005(18) -0.0015(17) -0.0013(17)
C5 0.022(2) 0.016(2) 0.026(3) 0.0052(19) -0.0002(19) 0.0004(19)
C6 0.022(2) 0.014(2) 0.019(2) 0.0014(18) 0.0003(18) -0.0008(18)
C7 0.030(3) 0.024(3) 0.040(3) 0.015(2) 0.003(2) 0.002(2)
C8 0.024(3) 0.020(3) 0.023(2) 0.0001(19) 0.0066(19) -0.0033(19)
C9 0.014(2) 0.027(3) 0.045(3) 0.011(2) 0.000(2) 0.001(2)
C10 0.011(2) 0.022(3) 0.041(3) 0.008(2) -0.005(2) 0.0028(19)
C11 0.017(3) 0.031(3) 0.039(3) 0.010(2) -0.008(2) -0.004(2)
C12 0.030(3) 0.030(3) 0.042(3) 0.009(3) -0.013(2) -0.008(2)
C13 0.021(3) 0.035(3) 0.048(4) 0.017(3) -0.009(2) -0.006(2)
C14 0.022(3) 0.041(4) 0.048(4) 0.014(3) 0.012(2) 0.006(2)
C15 0.028(3) 0.026(3) 0.054(4) 0.006(3) 0.010(3) 0.010(2)
C16 0.028(3) 0.045(4) 0.035(3) 0.000(3) -0.005(2) -0.007(3)
C17 0.035(3) 0.067(5) 0.049(4) 0.024(4) 0.002(3) -0.020(3)
C18 0.056(4) 0.036(4) 0.077(5) -0.004(4) 0.037(4) 0.001(3)
C19 0.017(2) 0.014(2) 0.014(2) 0.0036(17) 0.0024(16) 0.0016(17)
C20 0.019(2) 0.016(2) 0.016(2) -0.0022(17) 0.0020(17) -0.0031(18)
C21 0.015(2) 0.025(3) 0.013(2) 0.0013(18) -0.0004(16) -0.0061(18)
C22 0.014(2) 0.020(2) 0.020(2) 0.0048(18) 0.0023(17) -0.0011(18)
C23 0.012(2) 0.015(2) 0.017(2) 0.0004(17) 0.0016(16) 0.0003(16)
C24 0.015(2) 0.019(2) 0.012(2) 0.0033(17) 0.0008(16) -0.0024(17)
C25 0.023(2) 0.022(3) 0.018(2) 0.0023(19) -0.0046(18) 0.0025(19)
C26 0.021(2) 0.017(2) 0.020(2) -0.0029(18) -0.0009(18) -0.0018(18)
C27 0.019(2) 0.018(2) 0.019(2) -0.0016(18) 0.0001(18) -0.0027(18)
C28 0.023(3) 0.020(3) 0.026(3) -0.003(2) 0.001(2) -0.002(2)
C29 0.021(3) 0.026(3) 0.036(3) -0.004(2) 0.004(2) -0.001(2)
C30 0.022(3) 0.033(3) 0.040(3) 0.001(2) -0.005(2) -0.008(2)
C31 0.036(3) 0.030(3) 0.033(3) -0.015(2) -0.005(2) -0.011(2)
C32 0.028(3) 0.032(3) 0.024(3) -0.008(2) 0.003(2) -0.007(2)
C33 0.029(3) 0.020(3) 0.023(2) -0.007(2) 0.005(2) -0.009(2)
C34 0.061(4) 0.026(3) 0.024(3) -0.006(2) 0.014(3) -0.013(3)
C35 0.093(6) 0.035(4) 0.031(3) -0.013(3) 0.025(3) -0.034(4)
C36 0.066(5) 0.076(5) 0.048(4) -0.035(4) 0.041(4) -0.044(4)
C37 0.037(4) 0.071(5) 0.072(5) -0.044(4) 0.030(4) -0.020(3)
C38 0.024(3) 0.046(4) 0.037(3) -0.021(3) 0.006(2) -0.008(2)
C39 0.013(2) 0.019(2) 0.018(2) 0.0002(18) -0.0005(17) -0.0020(17)
C40 0.025(2) 0.017(2) 0.014(2) -0.0026(18) -0.0008(18) 0.0003(19)
C41 0.020(2) 0.024(3) 0.020(2) -0.0003(19) 0.0002(19) 0.0010(19)
C42 0.029(3) 0.025(3) 0.022(2) 0.001(2) 0.006(2) -0.006(2)
C43 0.039(3) 0.029(3) 0.021(3) 0.005(2) 0.003(2) -0.002(2)
C44 0.038(3) 0.030(3) 0.017(2) 0.007(2) -0.002(2) 0.005(2)
C45 0.024(3) 0.024(3) 0.017(2) -0.0010(19) -0.0013(18) -0.001(2)
C46 0.016(2) 0.018(2) 0.018(2) 0.0007(18) -0.0036(17) 0.0027(18)
C47 0.022(2) 0.027(3) 0.021(2) -0.003(2) 0.0033(19) -0.003(2)
C48 0.030(3) 0.025(3) 0.031(3) 0.002(2) 0.005(2) -0.008(2)
C49 0.032(3) 0.019(3) 0.035(3) -0.007(2) 0.004(2) -0.006(2)
C50 0.030(3) 0.024(3) 0.033(3) -0.006(2) 0.006(2) -0.002(2)
C51 0.021(2) 0.018(2) 0.027(3) 0.001(2) 0.0026(19) -0.0007(19)
C52 0.044(4) 0.117(8) 0.057(5) -0.018(5) 0.003(4) -0.009(5)

loop_
_atom_type_symbol
_atom_type_description
_atom_type_scat_dispersion_real
_atom_type_scat_dispersion_imag
_atom_type_scat_source
C C 0.0033 0.0016
;
International Tables for Crystallography
(Vol. C, Tables 4.2.6.8 and 6.1.1.4)
;
H H 0.0000 0.0000
;
International Tables for Crystallography
(Vol. C, Table 6.1.1.4)
;
F F 0.0171 0.0103
;
International Tables for Crystallography
(Vol. C, Tables 4.2.6.8 and 6.1.1.4)
;
N N 0.0061 0.0033
;
International Tables for Crystallography
(Vol. C, Tables 4.2.6.8 and 6.1.1.4)
;
Pd Pd -0.9988 1.0072
;
International Tables for Crystallography
(Vol. C, Tables 4.2.6.8 and 6.1.1.4)
;
Sb Sb -0.5866 1.5461
;
International Tables for Crystallography
(Vol. C, Tables 4.2.6.8 and 6.1.1.4)
;
Cl Cl 0.1484 0.1585
;
International Tables for Crystallography
(Vol. C, Tables 4.2.6.8 and 6.1.1.4)
;

loop_
_geom_angle_atom_site_label_1
_geom_angle_atom_site_label_2
_geom_angle_atom_site_label_3
_geom_angle
F6 Sb1 F1 91.12(19)
F6 Sb1 F4 90.7(2)
F1 Sb1 F4 89.63(16)
F6 Sb1 F2 89.19(19)
F1 Sb1 F2 89.71(16)
F4 Sb1 F2 179.34(16)
F6 Sb1 F3 90.8(2)
F1 Sb1 F3 177.78(18)
F4 Sb1 F3 91.49(16)
F2 Sb1 F3 89.16(16)
F6 Sb1 F5 178.8(2)
F1 Sb1 F5 90.04(19)
F4 Sb1 F5 89.5(2)
F2 Sb1 F5 90.7(2)
F3 Sb1 F5 88.05(19)
C4 Pd1 C3 102.40(19)
C4 Pd1 C2B 135.3(5)
C3 Pd1 C2B 38.3(5)
C4 Pd1 C2A 137.6(2)
C3 Pd1 C2A 38.2(2)
C2B Pd1 C2A 27.6(5)
C4 Pd1 C1 168.5(2)
C3 Pd1 C1 67.9(2)
C2B Pd1 C1 33.3(5)
C2A Pd1 C1 35.7(3)
C4 Pd1 C10 78.90(18)
C3 Pd1 C10 170.4(2)
C2B Pd1 C10 135.9(5)
C2A Pd1 C10 142.9(2)
C1 Pd1 C10 109.6(2)
C4 Pd1 C11 91.06(18)
C3 Pd1 C11 155.3(2)
C2B Pd1 C11 133.6(5)
C2A Pd1 C11 120.9(2)
C1 Pd1 C11 100.2(2)
C10 Pd1 C11 32.81(18)
C4 N1 C5 112.0(4)
C4 N1 C9 122.3(4)
C5 N1 C9 125.8(4)
C4 N2 C6 111.3(4)
C4 N2 C19 121.7(4)
C6 N2 C19 126.8(4)
C2B C1 C2A 46.6(9)
C2B C1 Pd1 70.5(8)
C2A C1 Pd1 69.9(4)
C2B C2A C1 62.1(11)
C2B C2A C3 68.3(11)
C1 C2A C3 123.8(7)
C2B C2A Pd1 75.6(11)
C1 C2A Pd1 74.3(4)
C3 C2A Pd1 69.0(3)
C2B C3 C2A 43.3(8)
C2B C3 Pd1 72.4(7)
C2A C3 Pd1 72.8(3)
N1 C4 N2 104.4(4)
N1 C4 Pd1 118.1(3)
N2 C4 Pd1 137.3(3)
C6 C5 N1 106.3(4)
C6 C5 C7 131.3(5)
N1 C5 C7 122.3(4)
C5 C6 N2 106.0(4)
C5 C6 C8 129.8(4)
N2 C6 C8 124.2(4)
C5 C7 H7A 109.5
C5 C7 H7B 109.5
H7A C7 H7B 109.5
C5 C7 H7C 109.5
H7A C7 H7C 109.5
H7B C7 H7C 109.5
C6 C8 H8A 109.5
C6 C8 H8B 109.5
H8A C8 H8B 109.5
C6 C8 H8C 109.5
H8A C8 H8C 109.5
H8B C8 H8C 109.5
N1 C9 C10 114.1(4)
N1 C9 H9A 108.7
C10 C9 H9A 108.7
N1 C9 H9B 108.7
C10 C9 H9B 108.7
H9A C9 H9B 107.6
C11 C10 C15 119.3(5)
C11 C10 C9 119.2(5)
C15 C10 C9 119.6(5)
C11 C10 Pd1 81.9(3)
C15 C10 Pd1 96.0(3)
C9 C10 Pd1 105.6(3)
C12 C11 C10 118.5(5)
C12 C11 C16 118.6(5)
C10 C11 C16 122.6(5)
C12 C11 Pd1 105.4(4)
C10 C11 Pd1 65.3(3)
C16 C11 Pd1 104.8(3)
C13 C12 C11 122.2(6)
C13 C12 H12 118.9
C11 C12 H12 118.9
C14 C13 C12 118.1(5)
C14 C13 C17 120.1(6)
C12 C13 C17 121.8(6)
C13 C14 C15 123.0(6)
C13 C14 H14 118.5
C15 C14 H14 118.5
C14 C15 C10 118.7(6)
C14 C15 C18 119.8(6)
C10 C15 C18 121.4(5)
C11 C16 H16A 109.5
C11 C16 H16B 109.5
H16A C16 H16B 109.5
C11 C16 H16C 109.5
H16A C16 H16C 109.5
H16B C16 H16C 109.5
C13 C17 H17A 109.5
C13 C17 H17B 109.5
H17A C17 H17B 109.5
C13 C17 H17C 109.5
H17A C17 H17C 109.5
H17B C17 H17C 109.5
C15 C18 H18A 109.5
C15 C18 H18B 109.5
H18A C18 H18B 109.5
C15 C18 H18C 109.5
H18A C18 H18C 109.5
H18B C18 H18C 109.5
C20 C19 C24 122.5(4)
C20 C19 N2 119.7(4)
C24 C19 N2 117.7(4)
C19 C20 C21 117.6(4)
C19 C20 C26 121.0(4)
C21 C20 C26 121.2(4)
C22 C21 C20 121.8(4)
C22 C21 H21 119.1
C20 C21 H21 119.1
C21 C22 C23 119.0(4)
C21 C22 C25 121.7(4)
C23 C22 C25 119.2(4)
C22 C23 C24 121.1(4)
C22 C23 H23 119.4
C24 C23 H23 119.4
C23 C24 C19 117.5(4)
C23 C24 C39 121.9(4)
C19 C24 C39 120.6(4)
C22 C25 H25A 109.5
C22 C25 H25B 109.5
H25A C25 H25B 109.5
C22 C25 H25C 109.5
H25A C25 H25C 109.5
H25B C25 H25C 109.5
C33 C26 C20 109.6(4)
C33 C26 C27 115.3(4)
C20 C26 C27 112.1(4)
C33 C26 H26 106.4
C20 C26 H26 106.4
C27 C26 H26 106.4
C28 C27 C32 118.2(4)
C28 C27 C26 120.8(4)
C32 C27 C26 120.8(4)
C27 C28 C29 121.2(5)
C27 C28 H28 119.4
C29 C28 H28 119.4
C30 C29 C28 120.0(5)
C30 C29 H29 120.0
C28 C29 H29 120.0
C29 C30 C31 119.4(5)
C29 C30 H30 120.3
C31 C30 H30 120.3
C32 C31 C30 120.4(5)
C32 C31 H31 119.8
C30 C31 H31 119.8
C31 C32 C27 120.8(5)
C31 C32 H32 119.6
C27 C32 H32 119.6
C34 C33 C38 118.8(5)
C34 C33 C26 121.1(5)
C38 C33 C26 120.0(5)
C33 C34 C35 119.5(7)
C33 C34 H34 120.2
C35 C34 H34 120.2
C36 C35 C34 121.4(7)
C36 C35 H35 119.3
C34 C35 H35 119.3
C35 C36 C37 119.3(6)
C35 C36 H36 120.3
C37 C36 H36 120.3
C36 C37 C38 120.6(7)
C36 C37 H37 119.7
C38 C37 H37 119.7
C37 C38 C33 120.4(7)
C37 C38 H38 119.8
C33 C38 H38 119.8
C24 C39 C40 109.6(4)
C24 C39 C46 113.2(4)
C40 C39 C46 112.8(4)
C24 C39 H39 106.9
C40 C39 H39 106.9
C46 C39 H39 106.9
C45 C40 C41 118.5(4)
C45 C40 C39 121.1(4)
C41 C40 C39 120.5(4)
C42 C41 C40 120.8(5)
C42 C41 H41 119.6
C40 C41 H41 119.6
C41 C42 C43 120.1(5)
C41 C42 H42 119.9
C43 C42 H42 119.9
C44 C43 C42 119.5(5)
C44 C43 H43 120.3
C42 C43 H43 120.3
C43 C44 C45 120.2(5)
C43 C44 H44 119.9
C45 C44 H44 119.9
C40 C45 C44 120.9(5)
C40 C45 H45 119.5
C44 C45 H45 119.5
C51 C46 C47 119.0(4)
C51 C46 C39 121.7(4)
C47 C46 C39 119.4(4)
C46 C47 C48 120.5(5)
C46 C47 H47 119.7
C48 C47 H47 119.7
C47 C48 C49 120.5(5)
C47 C48 H48 119.8
C49 C48 H48 119.8
C50 C49 C48 119.3(5)
C50 C49 H49 120.3
C48 C49 H49 120.3
C49 C50 C51 120.2(5)
C49 C50 H50 119.9
C51 C50 H50 119.9
C46 C51 C50 120.5(5)
C46 C51 H51 119.7
C50 C51 H51 119.7
Cl2 C52 Cl1 114.3(5)
C2A C2B C1 71.3(12)
C2A C2B C3 68.4(11)
C1 C2B C3 131.5(15)
C2A C2B Pd1 76.7(11)
C1 C2B Pd1 76.2(9)
C3 C2B Pd1 69.4(7)

loop_
_geom_bond_atom_site_label_1
_geom_bond_atom_site_label_2
_geom_bond_distance
Sb1 F6 1.854(4)
Sb1 F1 1.862(3)
Sb1 F4 1.867(3)
Sb1 F2 1.868(3)
Sb1 F3 1.873(3)
Sb1 F5 1.875(4)
Pd1 C4 2.041(5)
Pd1 C3 2.121(5)
Pd1 C2B 2.160(17)
Pd1 C2A 2.171(7)
Pd1 C1 2.225(5)
Pd1 C10 2.376(5)
Pd1 C11 2.590(5)
Cl1 C52 1.769(9)
Cl2 C52 1.674(9)
N1 C4 1.348(6)
N1 C5 1.391(6)
N1 C9 1.465(6)
N2 C4 1.358(6)
N2 C6 1.402(6)
N2 C19 1.451(6)
C1 C2B 1.260(19)
C1 C2A 1.349(10)
C2A C2B 1.035(19)
C2A C3 1.404(9)
C3 C2B 1.404(18)
C5 C6 1.362(7)
C5 C7 1.481(7)
C6 C8 1.487(6)
C7 H7A 0.9800
C7 H7B 0.9800
C7 H7C 0.9800
C8 H8A 0.9800
C8 H8B 0.9800
C8 H8C 0.9800
C9 C10 1.520(7)
C9 H9A 0.9900
C9 H9B 0.9900
C10 C11 1.418(8)
C10 C15 1.421(8)
C11 C12 1.407(7)
C11 C16 1.506(8)
C12 C13 1.381(9)
C12 H12 0.9500
C13 C14 1.380(9)
C13 C17 1.504(8)
C14 C15 1.383(8)
C14 H14 0.9500
C15 C18 1.510(9)
C16 H16A 0.9800
C16 H16B 0.9800
C16 H16C 0.9800
C17 H17A 0.9800
C17 H17B 0.9800
C17 H17C 0.9800
C18 H18A 0.9800
C18 H18B 0.9800
C18 H18C 0.9800
C19 C20 1.391(6)
C19 C24 1.403(6)
C20 C21 1.391(7)
C20 C26 1.529(6)
C21 C22 1.388(7)
C21 H21 0.9500
C22 C23 1.396(6)
C22 C25 1.513(6)
C23 C24 1.398(6)
C23 H23 0.9500
C24 C39 1.529(6)
C25 H25A 0.9800
C25 H25B 0.9800
C25 H25C 0.9800
C26 C33 1.514(7)
C26 C27 1.543(6)
C26 H26 1.0000
C27 C28 1.391(6)
C27 C32 1.394(7)
C28 C29 1.394(7)
C28 H28 0.9500
C29 C30 1.381(8)
C29 H29 0.9500
C30 C31 1.391(8)
C30 H30 0.9500
C31 C32 1.388(7)
C31 H31 0.9500
C32 H32 0.9500
C33 C34 1.390(8)
C33 C38 1.395(8)
C34 C35 1.393(8)
C34 H34 0.9500
C35 C36 1.361(11)
C35 H35 0.9500
C36 C37 1.380(12)
C36 H36 0.9500
C37 C38 1.380(8)
C37 H37 0.9500
C38 H38 0.9500
C39 C40 1.532(6)
C39 C46 1.535(6)
C39 H39 1.0000
C40 C45 1.392(7)
C40 C41 1.403(7)
C41 C42 1.389(7)
C41 H41 0.9500
C42 C43 1.399(7)
C42 H42 0.9500
C43 C44 1.386(8)
C43 H43 0.9500
C44 C45 1.396(7)
C44 H44 0.9500
C45 H45 0.9500
C46 C51 1.387(7)
C46 C47 1.388(7)
C47 C48 1.389(7)
C47 H47 0.9500
C48 C49 1.392(7)
C48 H48 0.9500
C49 C50 1.377(7)
C49 H49 0.9500
C50 C51 1.401(7)
C50 H50 0.9500
C51 H51 0.9500

loop_
_geom_torsion_atom_site_label_1
_geom_torsion_atom_site_label_2
_geom_torsion_atom_site_label_3
_geom_torsion_atom_site_label_4
_geom_torsion
C4 Pd1 C1 C2B -11.2(17)
C3 Pd1 C1 C2B 22.4(9)
C2A Pd1 C1 C2B 49.7(9)
C10 Pd1 C1 C2B -147.6(9)
C11 Pd1 C1 C2B 179.7(9)
C4 Pd1 C1 C2A -60.9(14)
C3 Pd1 C1 C2A -27.3(5)
C2B Pd1 C1 C2A -49.7(9)
C10 Pd1 C1 C2A 162.7(5)
C11 Pd1 C1 C2A 130.0(5)
Pd1 C1 C2A C2B 81.7(12)
C2B C1 C2A C3 -31.2(12)
Pd1 C1 C2A C3 50.6(6)
C2B C1 C2A Pd1 -81.7(12)
C4 Pd1 C2A C2B 100.4(11)
C3 Pd1 C2A C2B 72.0(11)
C1 Pd1 C2A C2B -64.6(11)
C10 Pd1 C2A C2B -92.3(11)
C11 Pd1 C2A C2B -126.0(11)
C4 Pd1 C2A C1 165.0(4)
C3 Pd1 C2A C1 136.6(7)
C2B Pd1 C2A C1 64.6(11)
C10 Pd1 C2A C1 -27.7(7)
C11 Pd1 C2A C1 -61.4(6)
C4 Pd1 C2A C3 28.4(6)
C2B Pd1 C2A C3 -72.0(11)
C1 Pd1 C2A C3 -136.6(7)
C10 Pd1 C2A C3 -164.3(4)
C11 Pd1 C2A C3 162.0(3)
C1 C2A C3 C2B 29.5(12)
Pd1 C2A C3 C2B 82.3(11)
C2B C2A C3 Pd1 -82.3(11)
C1 C2A C3 Pd1 -52.8(6)
C4 Pd1 C3 C2B 153.7(8)
C2A Pd1 C3 C2B -45.4(8)
C1 Pd1 C3 C2B -19.8(9)
C10 Pd1 C3 C2B 57.0(14)
C11 Pd1 C3 C2B -84.8(10)
C4 Pd1 C3 C2A -160.8(4)
C2B Pd1 C3 C2A 45.4(8)
C1 Pd1 C3 C2A 25.7(5)
C10 Pd1 C3 C2A 102.4(12)
C11 Pd1 C3 C2A -39.3(7)
C5 N1 C4 N2 -0.7(5)
C9 N1 C4 N2 178.7(4)
C5 N1 C4 Pd1 175.8(3)
C9 N1 C4 Pd1 -4.7(6)
C6 N2 C4 N1 1.1(5)
C19 N2 C4 N1 -174.9(4)
C6 N2 C4 Pd1 -174.4(4)
C19 N2 C4 Pd1 9.7(7)
C3 Pd1 C4 N1 -162.9(4)
C2B Pd1 C4 N1 -140.0(7)
C2A Pd1 C4 N1 179.5(4)
C1 Pd1 C4 N1 -131.3(11)
C10 Pd1 C4 N1 7.3(4)
C11 Pd1 C4 N1 38.0(4)
C3 Pd1 C4 N2 12.1(5)
C2B Pd1 C4 N2 35.0(9)
C2A Pd1 C4 N2 -5.4(7)
C1 Pd1 C4 N2 43.8(14)
C10 Pd1 C4 N2 -177.7(5)
C11 Pd1 C4 N2 -147.0(5)
C4 N1 C5 C6 0.0(6)
C9 N1 C5 C6 -179.4(5)
C4 N1 C5 C7 177.9(5)
C9 N1 C5 C7 -1.5(8)
N1 C5 C6 N2 0.6(5)
C7 C5 C6 N2 -177.0(5)
N1 C5 C6 C8 -179.2(5)
C7 C5 C6 C8 3.2(9)
C4 N2 C6 C5 -1.1(5)
C19 N2 C6 C5 174.6(4)
C4 N2 C6 C8 178.8(4)
C19 N2 C6 C8 -5.5(7)
C4 N1 C9 C10 -3.7(7)
C5 N1 C9 C10 175.6(5)
N1 C9 C10 C11 -80.9(6)
N1 C9 C10 C15 114.9(5)
N1 C9 C10 Pd1 8.5(6)
C4 Pd1 C10 C11 109.8(3)
C3 Pd1 C10 C11 -151.4(10)
C2B Pd1 C10 C11 -103.2(8)
C2A Pd1 C10 C11 -61.5(6)
C1 Pd1 C10 C11 -78.2(4)
C4 Pd1 C10 C15 -131.3(4)
C3 Pd1 C10 C15 -32.6(13)
C2B Pd1 C10 C15 15.6(8)
C2A Pd1 C10 C15 57.4(6)
C1 Pd1 C10 C15 40.6(4)
C11 Pd1 C10 C15 118.9(5)
C4 Pd1 C10 C9 -8.3(4)
C3 Pd1 C10 C9 90.4(12)
C2B Pd1 C10 C9 138.7(8)
C2A Pd1 C10 C9 -179.6(5)
C1 Pd1 C10 C9 163.6(4)
C11 Pd1 C10 C9 -118.1(5)
C15 C10 C11 C12 2.3(7)
C9 C10 C11 C12 -161.9(5)
Pd1 C10 C11 C12 94.7(5)
C15 C10 C11 C16 175.4(5)
C9 C10 C11 C16 11.2(7)
Pd1 C10 C11 C16 -92.2(5)
C15 C10 C11 Pd1 -92.3(5)
C9 C10 C11 Pd1 103.4(4)
C4 Pd1 C11 C12 177.9(4)
C3 Pd1 C11 C12 54.3(7)
C2B Pd1 C11 C12 -4.1(8)
C2A Pd1 C11 C12 27.1(5)
C1 Pd1 C11 C12 -4.3(5)
C10 Pd1 C11 C12 -114.7(6)
C4 Pd1 C11 C10 -67.4(3)
C3 Pd1 C11 C10 169.0(4)
C2B Pd1 C11 C10 110.6(7)
C2A Pd1 C11 C10 141.8(4)
C1 Pd1 C11 C10 110.4(4)
C4 Pd1 C11 C16 52.1(4)
C3 Pd1 C11 C16 -71.6(6)
C2B Pd1 C11 C16 -129.9(7)
C2A Pd1 C11 C16 -98.7(4)
C1 Pd1 C11 C16 -130.1(4)
C10 Pd1 C11 C16 119.5(5)
C10 C11 C12 C13 1.7(8)
C16 C11 C12 C13 -171.6(5)
Pd1 C11 C12 C13 71.6(6)
C11 C12 C13 C14 -3.6(8)
C11 C12 C13 C17 177.1(5)
C12 C13 C14 C15 1.3(9)
C17 C13 C14 C15 -179.4(6)
C13 C14 C15 C10 2.7(9)
C13 C14 C15 C18 179.2(6)
C11 C10 C15 C14 -4.5(8)
C9 C10 C15 C14 159.7(5)
Pd1 C10 C15 C14 -88.6(5)
C11 C10 C15 C18 179.1(6)
C9 C10 C15 C18 -16.7(8)
Pd1 C10 C15 C18 95.0(6)
C4 N2 C19 C20 -104.7(5)
C6 N2 C19 C20 80.0(6)
C4 N2 C19 C24 71.0(6)
C6 N2 C19 C24 -104.2(5)
C24 C19 C20 C21 -6.3(7)
N2 C19 C20 C21 169.2(4)
C24 C19 C20 C26 177.9(4)
N2 C19 C20 C26 -6.6(6)
C19 C20 C21 C22 0.3(7)
C26 C20 C21 C22 176.1(4)
C20 C21 C22 C23 4.8(7)
C20 C21 C22 C25 -173.6(4)
C21 C22 C23 C24 -4.2(7)
C25 C22 C23 C24 174.2(4)
C22 C23 C24 C19 -1.4(6)
C22 C23 C24 C39 176.1(4)
C20 C19 C24 C23 6.8(6)
N2 C19 C24 C23 -168.8(4)
C20 C19 C24 C39 -170.7(4)
N2 C19 C24 C39 13.7(6)
C19 C20 C26 C33 93.6(5)
C21 C20 C26 C33 -82.1(5)
C19 C20 C26 C27 -137.0(4)
C21 C20 C26 C27 47.3(6)
C33 C26 C27 C28 162.7(5)
C20 C26 C27 C28 36.3(6)
C33 C26 C27 C32 -21.8(7)
C20 C26 C27 C32 -148.2(5)
C32 C27 C28 C29 2.3(8)
C26 C27 C28 C29 177.9(5)
C27 C28 C29 C30 -1.2(8)
C28 C29 C30 C31 -0.1(8)
C29 C30 C31 C32 0.2(9)
C30 C31 C32 C27 1.0(9)
C28 C27 C32 C31 -2.2(8)
C26 C27 C32 C31 -177.8(5)
C20 C26 C33 C34 71.5(6)
C27 C26 C33 C34 -56.2(6)
C20 C26 C33 C38 -104.8(5)
C27 C26 C33 C38 127.5(5)
C38 C33 C34 C35 1.4(8)
C26 C33 C34 C35 -174.9(5)
C33 C34 C35 C36 -0.7(9)
C34 C35 C36 C37 -0.4(10)
C35 C36 C37 C38 0.9(10)
C36 C37 C38 C33 -0.2(9)
C34 C33 C38 C37 -0.9(8)
C26 C33 C38 C37 175.4(5)
C23 C24 C39 C40 -112.4(5)
C19 C24 C39 C40 65.0(5)
C23 C24 C39 C46 14.5(6)
C19 C24 C39 C46 -168.0(4)
C24 C39 C40 C45 -136.4(4)
C46 C39 C40 C45 96.4(5)
C24 C39 C40 C41 44.3(6)
C46 C39 C40 C41 -82.8(5)
C45 C40 C41 C42 0.5(7)
C39 C40 C41 C42 179.7(4)
C40 C41 C42 C43 0.6(8)
C41 C42 C43 C44 -1.0(8)
C42 C43 C44 C45 0.3(8)
C41 C40 C45 C44 -1.1(7)
C39 C40 C45 C44 179.6(4)
C43 C44 C45 C40 0.7(8)
C24 C39 C46 C51 -108.1(5)
C40 C39 C46 C51 17.1(6)
C24 C39 C46 C47 71.4(5)
C40 C39 C46 C47 -163.4(4)
C51 C46 C47 C48 0.4(7)
C39 C46 C47 C48 -179.2(5)
C46 C47 C48 C49 -0.2(8)
C47 C48 C49 C50 -0.3(9)
C48 C49 C50 C51 0.6(9)
C47 C46 C51 C50 0.0(7)
C39 C46 C51 C50 179.5(5)
C49 C50 C51 C46 -0.4(8)
C3 C2A C2B C1 152.4(10)
Pd1 C2A C2B C1 79.7(6)
C1 C2A C2B C3 -152.4(10)
Pd1 C2A C2B C3 -72.8(5)
C1 C2A C2B Pd1 -79.7(6)
C3 C2A C2B Pd1 72.8(5)
Pd1 C1 C2B C2A -80.4(9)
C2A C1 C2B C3 35.1(13)
Pd1 C1 C2B C3 -45.4(16)
C2A C1 C2B Pd1 80.4(9)
Pd1 C3 C2B C2A 83.4(9)
C2A C3 C2B C1 -35.8(14)
Pd1 C3 C2B C1 47.6(17)
C2A C3 C2B Pd1 -83.4(9)
C4 Pd1 C2B C2A -109.5(10)
C3 Pd1 C2B C2A -71.6(10)
C1 Pd1 C2B C2A 73.6(12)
C10 Pd1 C2B C2A 120.0(9)
C11 Pd1 C2B C2A 73.3(12)
C4 Pd1 C2B C1 176.8(5)
C3 Pd1 C2B C1 -145.2(14)
C2A Pd1 C2B C1 -73.6(12)
C10 Pd1 C2B C1 46.4(12)
C11 Pd1 C2B C1 -0.4(13)
C4 Pd1 C2B C3 -37.9(11)
C2A Pd1 C2B C3 71.6(10)
C1 Pd1 C2B C3 145.2(14)
C10 Pd1 C2B C3 -168.4(4)
C11 Pd1 C2B C3 144.9(5)
